data_1520955
loop_
_publ_author_name
'Aluthge, D. C.'
'Ahn, J. M.'
'Mehrkhodavandi, P.'

_publ_section_title
;
 Overcoming aggregation in indium salen catalysts for isoselective lactide
 polymerization
;
_journal_issue 9
_journal_name_full 'Chem. Sci.'
_journal_page_first 5284
_journal_paper_doi 10.1039/C5SC01584G
_journal_volume 6
_journal_year 2015
_chemical_formula_sum 'C73 H103.5 In2 N8.5 O6'
_chemical_formula_weight 1425.78
_chemical_name_systematic
;
 ?
;
_chemical_properties_physical 'Air-sensitive, Moisture-sensitive, Oxygen-sensitive'
_space_group_crystal_system orthorhombic
_space_group_IT_number 19
_space_group_name_Hall 'P 2ac 2ab'
_space_group_name_H-M_alt 'P 21 21 21'
_symmetry_space_group_name_Hall 'P 2ac 2ab'
_symmetry_space_group_name_H-M 'P 21 21 21'
_atom_sites_solution_hydrogens mixed
_audit_creation_method SHELXL-2012
_audit_update_record
;
2015-04-30 deposited with the CCDC.
2015-06-22 downloaded from the CCDC.
;
_cell_angle_alpha 90
_cell_angle_beta 90
_cell_angle_gamma 90
_cell_formula_units_Z 4
_cell_length_a 15.0752(9)
_cell_length_b 22.4148(14)
_cell_length_c 23.2893(13)
_cell_measurement_temperature 90(2)
_cell_volume 7869.6(8)
_computing_structure_refinement 'SHELXL-2012 (Sheldrick, 2012)'
_diffrn_ambient_temperature 90(2)
_diffrn_measured_fraction_theta_full 0.993
_diffrn_measured_fraction_theta_max 0.993
_diffrn_radiation_type MoK\a
_diffrn_radiation_wavelength 0.71073
_diffrn_reflns_av_R_equivalents 0.0437
_diffrn_reflns_av_unetI/netI 0.0755
_diffrn_reflns_Laue_measured_fraction_full 0.993
_diffrn_reflns_Laue_measured_fraction_max 0.993
_diffrn_reflns_limit_h_max 21
_diffrn_reflns_limit_h_min -16
_diffrn_reflns_limit_k_max 31
_diffrn_reflns_limit_k_min -23
_diffrn_reflns_limit_l_max 31
_diffrn_reflns_limit_l_min -32
_diffrn_reflns_number 42732
_diffrn_reflns_point_group_measured_fraction_full 0.953
_diffrn_reflns_point_group_measured_fraction_max 0.949
_diffrn_reflns_theta_full 25.242
_diffrn_reflns_theta_max 30.027
_diffrn_reflns_theta_min 1.261
_exptl_absorpt_coefficient_mu 0.637
_exptl_crystal_colour yellow
_exptl_crystal_density_diffrn 1.203
_exptl_crystal_description prism
_exptl_crystal_F_000 2988
_exptl_crystal_recrystallization_method 'Re-crystallisation from solvent: '
_exptl_crystal_size_max 0.55
_exptl_crystal_size_mid 0.45
_exptl_crystal_size_min 0.43
_refine_diff_density_max 0.846
_refine_diff_density_min -0.518
_refine_diff_density_rms 0.096
_refine_ls_abs_structure_details
;
 Flack x determined using 6494 quotients [(I+)-(I-)]/[(I+)+(I-)]
 (Parsons and Flack (2004), Acta Cryst. A60, s61).
;
_refine_ls_abs_structure_Flack -0.008(11)
_refine_ls_extinction_method none
_refine_ls_goodness_of_fit_ref 1.020
_refine_ls_hydrogen_treatment constr
_refine_ls_matrix_type full
_refine_ls_number_parameters 972
_refine_ls_number_reflns 21833
_refine_ls_number_restraints 1495
_refine_ls_restrained_S_all 0.997
_refine_ls_R_factor_all 0.0670
_refine_ls_R_factor_gt 0.0469
_refine_ls_shift/su_max 0.003
_refine_ls_shift/su_mean 0.000
_refine_ls_structure_factor_coef Fsqd
_refine_ls_weighting_details
;
 w=1/[\s^2^(Fo^2^)+(0.0539P)^2^]
 where P=(Fo^2^+2Fc^2^)/3
;
_refine_ls_weighting_scheme calc
_refine_ls_wR_factor_gt 0.1033
_refine_ls_wR_factor_ref 0.1120
_reflns_Friedel_coverage 0.770
_reflns_Friedel_fraction_full 0.905
_reflns_Friedel_fraction_max 0.897
_reflns_number_gt 17468
_reflns_number_total 21833
_reflns_threshold_expression 'I > 2\s(I)'
_cod_data_source_file c5sc01584g2.cif
_cod_data_source_block shelx
_cod_depositor_comments 'Adding full bibliography for 1520954--1520958.cif.'
_cod_original_formula_sum 'C73 H103.50 In2 N8.50 O6'
_cod_database_code 1520955
_shelx_space_group_comment
;
The symmetry employed for this shelxl refinement is uniquely defined
by the following loop, which should always be used as a source of
symmetry information in preference to the above space-group names.
They are only intended as comments.
;
_shelxl_version_number 2012-9

loop_
_space_group_symop_operation_xyz
'x, y, z'
'-x+1/2, -y, z+1/2'
'x+1/2, -y+1/2, -z'
'-x, y+1/2, -z+1/2'

loop_
_atom_site_label
_atom_site_type_symbol
_atom_site_fract_x
_atom_site_fract_y
_atom_site_fract_z
_atom_site_U_iso_or_equiv
_atom_site_adp_type
_atom_site_occupancy
_atom_site_site_symmetry_order
_atom_site_calc_flag
_atom_site_refinement_flags_posn
_atom_site_refinement_flags_adp
_atom_site_refinement_flags_occupancy
_atom_site_disorder_assembly
_atom_site_disorder_group
C1 C 1.0467(3) 0.2411(2) 0.2037(2) 0.0190(10) Uani 1 1 d . U . . .
H1 H 1.0729 0.2661 0.2320 0.023 Uiso 1 1 calc R U . . .
C2 C 1.1223(3) 0.0396(2) 0.1927(2) 0.0204(10) Uani 1 1 d . U . . .
H2 H 1.1766 0.0336 0.2126 0.024 Uiso 1 1 calc R U . . .
C3 C 1.0357(3) 0.1634(2) 0.2762(2) 0.0195(9) Uani 1 1 d . U . . .
H3 H 0.9784 0.1463 0.2903 0.023 Uiso 1 1 calc R U . . .
C4 C 1.0990(3) 0.1111(2) 0.2656(2) 0.0207(11) Uani 1 1 d . U . . .
H4 H 1.1589 0.1279 0.2566 0.025 Uiso 1 1 calc R U . . .
C5 C 1.0716(4) 0.2038(2) 0.3235(2) 0.0253(12) Uani 1 1 d . U . . .
H5A H 1.0302 0.2373 0.3303 0.030 Uiso 1 1 calc R U . . .
H5B H 1.1298 0.2204 0.3120 0.030 Uiso 1 1 calc R U . . .
C6 C 1.1074(4) 0.0735(3) 0.3206(2) 0.0313(13) Uani 1 1 d . U . . .
H6A H 1.0489 0.0563 0.3307 0.038 Uiso 1 1 calc R U . . .
H6B H 1.1494 0.0402 0.3141 0.038 Uiso 1 1 calc R U . . .
C7 C 1.0819(4) 0.1661(3) 0.3791(2) 0.0333(14) Uani 1 1 d . U . . .
H7A H 1.1078 0.1912 0.4097 0.040 Uiso 1 1 calc R U . . .
H7B H 1.0226 0.1527 0.3921 0.040 Uiso 1 1 calc R U . . .
C8 C 1.1404(4) 0.1121(3) 0.3696(2) 0.0343(14) Uani 1 1 d . U . . .
H8A H 1.1422 0.0881 0.4053 0.041 Uiso 1 1 calc R U . . .
H8B H 1.2015 0.1256 0.3611 0.041 Uiso 1 1 calc R U . . .
C9 C 1.0421(3) 0.2639(2) 0.1454(2) 0.0196(10) Uani 1 1 d . U . . .
C10 C 1.0328(3) 0.2264(2) 0.0967(2) 0.0177(10) Uani 1 1 d . U . . .
C11 C 1.0373(3) 0.2543(2) 0.0414(2) 0.0199(10) Uani 1 1 d . U . . .
C12 C 1.0453(3) 0.3160(2) 0.0374(2) 0.0229(10) Uani 1 1 d . U . . .
H12 H 1.0449 0.3335 0.0003 0.027 Uiso 1 1 calc R U . . .
C13 C 1.0540(3) 0.3537(2) 0.0852(2) 0.0212(10) Uani 1 1 d . U . . .
C14 C 1.0545(3) 0.3264(2) 0.1380(2) 0.0211(10) Uani 1 1 d . U . . .
H14 H 1.0636 0.3503 0.1711 0.025 Uiso 1 1 calc R U . . .
C15 C 1.0602(4) 0.4214(2) 0.0770(3) 0.0284(12) Uani 1 1 d . U . . .
C16 C 1.0844(4) 0.4537(3) 0.1332(3) 0.0341(14) Uani 1 1 d . U . . .
H16A H 1.1402 0.4377 0.1483 0.051 Uiso 1 1 calc R U . . .
H16B H 1.0371 0.4476 0.1615 0.051 Uiso 1 1 calc R U . . .
H16C H 1.0911 0.4965 0.1258 0.051 Uiso 1 1 calc R U . . .
C17 C 0.9711(5) 0.4453(3) 0.0554(3) 0.0424(16) Uani 1 1 d . U . . .
H17A H 0.9767 0.4879 0.0467 0.064 Uiso 1 1 calc R U . . .
H17B H 0.9259 0.4396 0.0852 0.064 Uiso 1 1 calc R U . . .
H17C H 0.9537 0.4237 0.0207 0.064 Uiso 1 1 calc R U . . .
C18 C 1.1325(5) 0.4366(3) 0.0329(3) 0.0464(18) Uani 1 1 d . U . . .
H18A H 1.1190 0.4168 -0.0037 0.070 Uiso 1 1 calc R U . . .
H18B H 1.1901 0.4227 0.0470 0.070 Uiso 1 1 calc R U . . .
H18C H 1.1345 0.4798 0.0270 0.070 Uiso 1 1 calc R U . . .
C19 C 1.0319(4) 0.2149(2) -0.0111(2) 0.0292(12) Uani 1 1 d . U . . .
H19A H 1.0370 0.2394 -0.0457 0.044 Uiso 1 1 calc R U . . .
H19B H 0.9749 0.1939 -0.0113 0.044 Uiso 1 1 calc R U . . .
H19C H 1.0803 0.1857 -0.0102 0.044 Uiso 1 1 calc R U . . .
C20 C 1.1104(3) 0.0054(2) 0.1415(2) 0.0210(10) Uani 1 1 d . U . . .
C21 C 1.0321(3) 0.0078(2) 0.1059(2) 0.0218(10) Uani 1 1 d . U . . .
C22 C 1.0322(4) -0.0270(2) 0.0551(2) 0.0246(11) Uani 1 1 d . U . . .
C23 C 1.1055(4) -0.0624(3) 0.0416(3) 0.0294(12) Uani 1 1 d . U . . .
H23 H 1.1034 -0.0858 0.0076 0.035 Uiso 1 1 calc R U . . .
C24 C 1.1819(4) -0.0651(2) 0.0755(3) 0.0267(12) Uani 1 1 d . U . . .
C25 C 1.1823(3) -0.0307(2) 0.1247(2) 0.0226(11) Uani 1 1 d . U . . .
H25 H 1.2336 -0.0315 0.1484 0.027 Uiso 1 1 calc R U . . .
C26 C 1.2661(4) -0.0985(2) 0.0560(3) 0.0315(13) Uani 1 1 d . U . . .
C27 C 1.3177(5) -0.1246(4) 0.1060(3) 0.061(2) Uani 1 1 d . U . . .
H27A H 1.3739 -0.1411 0.0920 0.092 Uiso 1 1 calc R U . . .
H27B H 1.2828 -0.1564 0.1240 0.092 Uiso 1 1 calc R U . . .
H27C H 1.3298 -0.0933 0.1343 0.092 Uiso 1 1 calc R U . . .
C28 C 1.3262(4) -0.0534(3) 0.0254(3) 0.0387(15) Uani 1 1 d . U . . .
H28A H 1.3450 -0.0227 0.0527 0.058 Uiso 1 1 calc R U . . .
H28B H 1.2935 -0.0348 -0.0062 0.058 Uiso 1 1 calc R U . . .
H28C H 1.3785 -0.0740 0.0102 0.058 Uiso 1 1 calc R U . . .
C29 C 1.2446(6) -0.1495(3) 0.0139(4) 0.064(2) Uani 1 1 d . U . . .
H29A H 1.2995 -0.1701 0.0031 0.096 Uiso 1 1 calc R U . . .
H29B H 1.2164 -0.1330 -0.0206 0.096 Uiso 1 1 calc R U . . .
H29C H 1.2041 -0.1778 0.0323 0.096 Uiso 1 1 calc R U . . .
C30 C 0.9510(5) -0.0254(3) 0.0174(3) 0.0374(14) Uani 1 1 d . U . . .
H30A H 0.9593 -0.0523 -0.0153 0.056 Uiso 1 1 calc R U . . .
H30B H 0.9417 0.0154 0.0033 0.056 Uiso 1 1 calc R U . . .
H30C H 0.8991 -0.0380 0.0396 0.056 Uiso 1 1 calc R U . . .
C31 C 0.8124(4) 0.1937(3) 0.0916(2) 0.0279(12) Uani 1 1 d . U . . .
H31A H 0.8563 0.2221 0.0758 0.033 Uiso 1 1 calc R U . . .
H31B H 0.7552 0.2149 0.0956 0.033 Uiso 1 1 calc R U . . .
C32 C 0.8011(5) 0.1425(3) 0.0503(3) 0.0471(18) Uani 1 1 d . U . . .
H32A H 0.8590 0.1242 0.0427 0.071 Uiso 1 1 calc R U . . .
H32B H 0.7759 0.1573 0.0142 0.071 Uiso 1 1 calc R U . . .
H32C H 0.7612 0.1127 0.0670 0.071 Uiso 1 1 calc R U . . .
C33 C 0.5991(3) 0.2431(3) 0.1807(2) 0.0273(12) Uani 1 1 d . U . . .
H33 H 0.5704 0.2808 0.1829 0.033 Uiso 1 1 calc R U . . .
C34 C 0.8237(3) 0.2275(2) 0.3273(2) 0.0221(11) Uani 1 1 d . U . . .
H34 H 0.8485 0.2622 0.3442 0.027 Uiso 1 1 calc R U . . .
C35 C 0.7222(3) 0.2971(2) 0.2195(3) 0.0257(11) Uani 1 1 d . U . . .
H35 H 0.6885 0.3111 0.2540 0.031 Uiso 1 1 calc R U . . .
C36 C 0.8183(3) 0.2826(2) 0.2381(2) 0.0220(11) Uani 1 1 d . U . . .
H36 H 0.8526 0.2724 0.2027 0.026 Uiso 1 1 calc R U . . .
C37 C 0.7246(4) 0.3483(3) 0.1749(3) 0.0378(15) Uani 1 1 d . U . . .
H37A H 0.7571 0.3350 0.1403 0.045 Uiso 1 1 calc R U . . .
H37B H 0.6633 0.3588 0.1634 0.045 Uiso 1 1 calc R U . . .
C38 C 0.8623(4) 0.3373(2) 0.2652(2) 0.0254(11) Uani 1 1 d . U . . .
H38A H 0.9238 0.3276 0.2767 0.031 Uiso 1 1 calc R U . . .
H38B H 0.8291 0.3495 0.3000 0.031 Uiso 1 1 calc R U . . .
C39 C 0.7700(4) 0.4029(3) 0.2002(3) 0.0403(16) Uani 1 1 d . U . . .
H39A H 0.7734 0.4346 0.1706 0.048 Uiso 1 1 calc R U . . .
H39B H 0.7342 0.4184 0.2326 0.048 Uiso 1 1 calc R U . . .
C40 C 0.8627(4) 0.3885(2) 0.2213(3) 0.0321(12) Uani 1 1 d . U . . .
H40A H 0.8889 0.4245 0.2391 0.039 Uiso 1 1 calc R U . . .
H40B H 0.9002 0.3771 0.1882 0.039 Uiso 1 1 calc R U . . .
C41 C 0.5471(3) 0.1948(2) 0.1582(2) 0.0232(10) Uani 1 1 d . U . . .
C42 C 0.5765(3) 0.1349(3) 0.1534(2) 0.0276(13) Uani 1 1 d . U . . .
C43 C 0.5184(3) 0.0934(3) 0.1273(3) 0.0315(13) Uani 1 1 d . U . . .
C44 C 0.4339(3) 0.1115(3) 0.1087(2) 0.0355(15) Uani 1 1 d . U . . .
H44 H 0.3961 0.0827 0.0915 0.043 Uiso 1 1 calc R U . . .
C45 C 0.4031(3) 0.1699(3) 0.1142(3) 0.0349(15) Uani 1 1 d . U . . .
C46 C 0.4602(4) 0.2108(3) 0.1392(2) 0.0309(13) Uani 1 1 d . U . . .
H46 H 0.4409 0.2508 0.1438 0.037 Uiso 1 1 calc R U . . .
C47 C 0.3092(4) 0.1864(4) 0.0947(3) 0.0443(18) Uani 1 1 d . U . . .
C48 C 0.2884(4) 0.2537(4) 0.1031(4) 0.051(2) Uani 1 1 d . U . . .
H48A H 0.2285 0.2623 0.0890 0.076 Uiso 1 1 calc R U . . .
H48B H 0.3315 0.2777 0.0817 0.076 Uiso 1 1 calc R U . . .
H48C H 0.2920 0.2637 0.1440 0.076 Uiso 1 1 calc R U . . .
C49 C 0.3026(5) 0.1760(5) 0.0305(4) 0.073(3) Uani 1 1 d . U . . .
H49A H 0.3070 0.1332 0.0224 0.109 Uiso 1 1 calc R U . . .
H49B H 0.3509 0.1971 0.0110 0.109 Uiso 1 1 calc R U . . .
H49C H 0.2455 0.1911 0.0165 0.109 Uiso 1 1 calc R U . . .
C50 C 0.2440(4) 0.1522(4) 0.1293(5) 0.082(3) Uani 1 1 d . U . . .
H50A H 0.1838 0.1615 0.1161 0.123 Uiso 1 1 calc R U . . .
H50B H 0.2499 0.1632 0.1698 0.123 Uiso 1 1 calc R U . . .
H50C H 0.2552 0.1094 0.1248 0.123 Uiso 1 1 calc R U . . .
C51 C 0.5493(4) 0.0295(3) 0.1215(3) 0.0421(16) Uani 1 1 d . U . . .
H51A H 0.5063 0.0070 0.0986 0.063 Uiso 1 1 calc R U . . .
H51B H 0.5544 0.0115 0.1597 0.063 Uiso 1 1 calc R U . . .
H51C H 0.6073 0.0286 0.1025 0.063 Uiso 1 1 calc R U . . .
C52 C 0.8023(3) 0.1779(2) 0.3654(2) 0.0229(11) Uani 1 1 d . U . . .
C53 C 0.7450(3) 0.1297(2) 0.3486(2) 0.0232(10) Uani 1 1 d . U . . .
C54 C 0.7268(3) 0.0853(3) 0.3917(2) 0.0261(12) Uani 1 1 d . U . . .
C55 C 0.7592(4) 0.0917(2) 0.4465(2) 0.0284(12) Uani 1 1 d . U . . .
H55 H 0.7453 0.0618 0.4740 0.034 Uiso 1 1 calc R U . . .
C56 C 0.8122(3) 0.1404(2) 0.4643(2) 0.0246(11) Uani 1 1 d . U . . .
C57 C 0.8325(3) 0.1819(2) 0.4225(2) 0.0238(11) Uani 1 1 d . U . . .
H57 H 0.8686 0.2149 0.4328 0.029 Uiso 1 1 calc R U . . .
C58 C 0.8446(3) 0.1472(2) 0.5265(2) 0.0290(12) Uani 1 1 d D U . . .
C59 C 0.9435(4) 0.1309(4) 0.5281(4) 0.043(3) Uani 0.725(11) 1 d D U P A 1
H59A H 0.9515 0.0900 0.5144 0.065 Uiso 0.725(11) 1 calc R U P A 1
H59B H 0.9654 0.1341 0.5676 0.065 Uiso 0.725(11) 1 calc R U P A 1
H59C H 0.9768 0.1583 0.5034 0.065 Uiso 0.725(11) 1 calc R U P A 1
C60 C 0.8313(7) 0.2108(3) 0.5475(4) 0.054(3) Uani 0.725(11) 1 d D U P A 1
H60A H 0.8523 0.2141 0.5872 0.081 Uiso 0.725(11) 1 calc R U P A 1
H60B H 0.7682 0.2209 0.5459 0.081 Uiso 0.725(11) 1 calc R U P A 1
H60C H 0.8650 0.2382 0.5231 0.081 Uiso 0.725(11) 1 calc R U P A 1
C61 C 0.7960(6) 0.1036(4) 0.5674(3) 0.039(2) Uani 0.725(11) 1 d D U P A 1
H61A H 0.8044 0.0625 0.5539 0.059 Uiso 0.725(11) 1 calc R U P A 1
H61B H 0.7325 0.1130 0.5680 0.059 Uiso 0.725(11) 1 calc R U P A 1
H61C H 0.8203 0.1075 0.6062 0.059 Uiso 0.725(11) 1 calc R U P A 1
C62 C 0.6695(4) 0.0325(3) 0.3755(3) 0.0384(15) Uani 1 1 d . U . . .
H62A H 0.6701 0.0032 0.4067 0.058 Uiso 1 1 calc R U . . .
H62B H 0.6928 0.0140 0.3404 0.058 Uiso 1 1 calc R U . . .
H62C H 0.6086 0.0460 0.3688 0.058 Uiso 1 1 calc R U . . .
C63 C 0.8543(4) 0.0348(3) 0.2477(3) 0.0304(13) Uani 1 1 d . U . . .
H63A H 0.8366 0.0371 0.2886 0.036 Uiso 1 1 calc R U . . .
H63B H 0.9131 0.0152 0.2459 0.036 Uiso 1 1 calc R U . . .
C64 C 0.7878(5) -0.0029(3) 0.2157(4) 0.0484(18) Uani 1 1 d . U . . .
H64A H 0.7295 0.0165 0.2169 0.073 Uiso 1 1 calc R U . . .
H64B H 0.7838 -0.0423 0.2337 0.073 Uiso 1 1 calc R U . . .
H64C H 0.8067 -0.0073 0.1757 0.073 Uiso 1 1 calc R U . . .
N1 N 1.0183(2) 0.19000(18) 0.22002(19) 0.0186(8) Uani 1 1 d . U . . .
N2 N 1.0683(2) 0.07748(18) 0.21508(19) 0.0184(8) Uani 1 1 d . U . . .
N3 N 0.6805(3) 0.2414(2) 0.1984(2) 0.0263(10) Uani 1 1 d . U . . .
N4 N 0.8117(2) 0.22803(19) 0.27301(19) 0.0190(9) Uani 1 1 d . U . . .
O1 O 1.0249(2) 0.16772(15) 0.09761(15) 0.0199(7) Uani 1 1 d . U . . .
O2 O 0.9611(2) 0.03954(16) 0.11807(16) 0.0234(8) Uani 1 1 d . U . . .
O3 O 0.8414(2) 0.17403(17) 0.14703(15) 0.0228(8) Uani 1 1 d . U . . .
O4 O 0.6538(2) 0.11430(18) 0.17193(18) 0.0299(9) Uani 1 1 d . U . . .
O5 O 0.7058(2) 0.12463(19) 0.29839(16) 0.0270(8) Uani 1 1 d . U . . .
O6 O 0.8616(2) 0.09355(16) 0.22512(16) 0.0225(8) Uani 1 1 d . U . . .
In1 In 0.95726(2) 0.12069(2) 0.16243(2) 0.01752(8) Uani 1 1 d . U . . .
In2 In 0.75404(2) 0.15565(2) 0.21833(2) 0.02020(8) Uani 1 1 d . U . . .
N5 N 1.0083(6) 0.3050(3) 0.4353(4) 0.078(3) Uani 1 1 d D U . . .
C65 C 1.0347(5) 0.3375(4) 0.3994(4) 0.057(2) Uani 1 1 d D U . . .
C66 C 1.0690(5) 0.3791(4) 0.3524(3) 0.059(2) Uani 1 1 d D U . . .
H66A H 1.1149 0.3586 0.3300 0.088 Uiso 1 1 calc R U . . .
H66B H 1.0943 0.4150 0.3699 0.088 Uiso 1 1 calc R U . . .
H66C H 1.0199 0.3904 0.3270 0.088 Uiso 1 1 calc R U . . .
N6 N 1.2339(6) 0.3162(5) 0.2681(5) 0.034(2) Uani 0.5 1 d D U P . .
C67 C 1.2977(11) 0.3367(7) 0.2600(8) 0.071(5) Uani 0.5 1 d D U P . .
C68 C 1.3911(12) 0.3698(12) 0.2534(11) 0.114(10) Uani 0.5 1 d D U P . .
H68A H 1.4030 0.3771 0.2127 0.170 Uiso 0.5 1 calc R U P . .
H68B H 1.4381 0.3446 0.2695 0.170 Uiso 0.5 1 calc R U P . .
H68C H 1.3894 0.4078 0.2741 0.170 Uiso 0.5 1 calc R U P . .
N7 N 1.0425(16) 0.2361(9) 0.6769(9) 0.058(6) Uani 0.381(12) 1 d D U P B 1
C69 C 1.0535(11) 0.2634(8) 0.6357(8) 0.046(5) Uani 0.381(12) 1 d D U P B 1
C70 C 1.074(3) 0.2943(17) 0.5778(11) 0.033(5) Uani 0.381(12) 1 d D U P B 1
H70A H 1.1370 0.3035 0.5755 0.050 Uiso 0.381(12) 1 calc R U P B 1
H70B H 1.0393 0.3313 0.5750 0.050 Uiso 0.381(12) 1 calc R U P B 1
H70C H 1.0572 0.2677 0.5462 0.050 Uiso 0.381(12) 1 calc R U P B 1
N7B N 1.0019(16) 0.2205(15) 0.6968(12) 0.088(10) Uani 0.337(10) 1 d D U P C 2
C69B C 0.9440(14) 0.2541(10) 0.7019(9) 0.058(7) Uani 0.337(10) 1 d D U P C 2
C70B C 0.8628(14) 0.2932(12) 0.7131(11) 0.064(7) Uani 0.337(10) 1 d D U P C 2
H70D H 0.8094 0.2683 0.7137 0.095 Uiso 0.337(10) 1 calc R U P C 2
H70E H 0.8575 0.3232 0.6826 0.095 Uiso 0.337(10) 1 calc R U P C 2
H70F H 0.8694 0.3133 0.7503 0.095 Uiso 0.337(10) 1 calc R U P C 2
N7C N 0.9582(13) 0.3666(8) 0.5950(7) 0.038(5) Uani 0.290(10) 1 d D U P D 3
C69C C 1.0145(12) 0.3326(9) 0.5849(8) 0.025(4) Uani 0.290(10) 1 d D U P D 3
C70C C 1.085(3) 0.290(2) 0.5621(19) 0.033(5) Uani 0.290(10) 1 d D U P D 3
H70G H 1.0840 0.2530 0.5846 0.050 Uiso 0.290(10) 1 calc R U P D 3
H70H H 1.1435 0.3085 0.5652 0.050 Uiso 0.290(10) 1 calc R U P D 3
H70I H 1.0724 0.2806 0.5217 0.050 Uiso 0.290(10) 1 calc R U P D 3
N8 N 1.0036(8) 0.5973(7) 0.6309(7) 0.101(6) Uani 0.682(12) 1 d D U P E 4
C71 C 0.9504(11) 0.5767(8) 0.5998(8) 0.090(6) Uani 0.682(12) 1 d D U P E 4
C72 C 0.8767(15) 0.5590(9) 0.5557(9) 0.072(6) Uani 0.682(12) 1 d D U P E 4
H72A H 0.8599 0.5172 0.5616 0.108 Uiso 0.682(12) 1 calc R U P E 4
H72B H 0.8993 0.5642 0.5166 0.108 Uiso 0.682(12) 1 calc R U P E 4
H72C H 0.8246 0.5846 0.5613 0.108 Uiso 0.682(12) 1 calc R U P E 4
N8B N 0.875(2) 0.4593(18) 0.6097(14) 0.19(3) Uani 0.318(12) 1 d D U P E 5
C71B C 0.878(2) 0.5073(17) 0.5885(16) 0.070(9) Uani 0.318(12) 1 d D U P E 5
C72B C 0.903(6) 0.569(2) 0.565(4) 0.16(3) Uani 0.318(12) 1 d D U P E 5
N9 N 0.8351(18) 0.4705(19) 0.760(2) 0.197(19) Uani 0.51(2) 1 d D U P F 6
C73 C 0.906(3) 0.460(2) 0.745(4) 0.109(8) Uani 0.51(2) 1 d D U P F 6
C74 C 0.9999(9) 0.4505(9) 0.7223(8) 0.060(6) Uani 0.51(2) 1 d D U P F 6
H74A H 1.0235 0.4883 0.7076 0.090 Uiso 0.51(2) 1 calc R U P F 6
H74B H 0.9983 0.4211 0.6912 0.090 Uiso 0.51(2) 1 calc R U P F 6
H74C H 1.0381 0.4359 0.7533 0.090 Uiso 0.51(2) 1 calc R U P F 6
N9B N 0.866(2) 0.4818(19) 0.7735(13) 0.139(13) Uani 0.49(2) 1 d D U P F 7
C73B C 0.910(3) 0.447(2) 0.748(4) 0.109(8) Uani 0.49(2) 1 d D U P F 7
C74B C 0.963(2) 0.3909(12) 0.7281(9) 0.115(11) Uani 0.49(2) 1 d D U P F 7
H74D H 1.0261 0.3970 0.7354 0.173 Uiso 0.49(2) 1 calc R U P F 7
H74E H 0.9530 0.3847 0.6870 0.173 Uiso 0.49(2) 1 calc R U P F 7
H74F H 0.9421 0.3558 0.7494 0.173 Uiso 0.49(2) 1 calc R U P F 7
C59B C 0.8767(18) 0.0879(7) 0.5506(12) 0.084(12) Uani 0.275(11) 1 d D U P A 2
H59D H 0.8969 0.0935 0.5902 0.126 Uiso 0.275(11) 1 calc R U P A 2
H59E H 0.9260 0.0730 0.5271 0.126 Uiso 0.275(11) 1 calc R U P A 2
H59F H 0.8280 0.0590 0.5498 0.126 Uiso 0.275(11) 1 calc R U P A 2
C60B C 0.9204(13) 0.1934(9) 0.5300(11) 0.066(10) Uani 0.275(11) 1 d D U P A 2
H60D H 0.9401 0.1972 0.5699 0.098 Uiso 0.275(11) 1 calc R U P A 2
H60E H 0.8989 0.2322 0.5163 0.098 Uiso 0.275(11) 1 calc R U P A 2
H60F H 0.9701 0.1803 0.5060 0.098 Uiso 0.275(11) 1 calc R U P A 2
C61B C 0.7659(12) 0.1705(12) 0.5613(11) 0.070(10) Uani 0.275(11) 1 d D U P A 2
H61D H 0.7836 0.1755 0.6015 0.105 Uiso 0.275(11) 1 calc R U P A 2
H61E H 0.7168 0.1419 0.5589 0.105 Uiso 0.275(11) 1 calc R U P A 2
H61F H 0.7467 0.2090 0.5457 0.105 Uiso 0.275(11) 1 calc R U P A 2
H72D H 0.9604 0.5629 0.5416 0.105 Uiso 0.318(12) 1 d . U P E 5
H72E H 0.9070 0.5994 0.5875 0.105 Uiso 0.318(12) 1 d . U P E 5
H72F H 0.8604 0.5786 0.5307 0.105 Uiso 0.318(12) 1 d . U P E 5

loop_
_atom_site_aniso_label
_atom_site_aniso_U_11
_atom_site_aniso_U_22
_atom_site_aniso_U_33
_atom_site_aniso_U_23
_atom_site_aniso_U_13
_atom_site_aniso_U_12
C1 0.018(2) 0.022(2) 0.018(2) -0.0036(18) -0.003(2) 0.001(2)
C2 0.017(2) 0.023(3) 0.020(3) 0.003(2) -0.005(2) 0.0018(19)
C3 0.022(2) 0.025(2) 0.012(2) 0.0027(19) 0.001(2) 0.004(2)
C4 0.020(2) 0.023(3) 0.018(3) -0.002(2) -0.0054(19) 0.0005(19)
C5 0.029(3) 0.028(3) 0.020(3) -0.005(2) -0.004(2) 0.009(2)
C6 0.041(3) 0.036(3) 0.016(3) 0.004(2) -0.006(2) 0.008(3)
C7 0.043(3) 0.042(4) 0.014(3) -0.001(2) -0.008(2) 0.014(3)
C8 0.047(3) 0.041(4) 0.014(3) 0.001(2) -0.010(2) 0.011(3)
C9 0.015(2) 0.026(2) 0.017(2) -0.0004(19) -0.002(2) 0.001(2)
C10 0.0079(19) 0.025(2) 0.020(3) 0.0009(19) -0.0008(18) 0.0031(18)
C11 0.018(2) 0.025(2) 0.017(2) 0.0015(19) -0.001(2) 0.005(2)
C12 0.021(2) 0.029(3) 0.019(3) 0.006(2) 0.000(2) 0.000(2)
C13 0.020(2) 0.023(2) 0.021(3) 0.001(2) 0.001(2) -0.002(2)
C14 0.017(2) 0.026(3) 0.019(3) -0.003(2) 0.0001(19) -0.0013(19)
C15 0.036(3) 0.023(3) 0.026(3) -0.001(2) 0.003(2) -0.002(2)
C16 0.041(3) 0.028(3) 0.033(4) -0.001(3) 0.004(3) -0.006(3)
C17 0.054(4) 0.032(3) 0.041(4) 0.007(3) -0.004(3) 0.010(3)
C18 0.062(4) 0.037(4) 0.040(4) -0.004(3) 0.019(3) -0.021(3)
C19 0.042(3) 0.029(3) 0.017(3) 0.000(2) -0.003(3) 0.000(3)
C20 0.024(2) 0.018(2) 0.021(3) 0.001(2) 0.003(2) -0.0032(19)
C21 0.023(2) 0.019(2) 0.024(3) 0.002(2) 0.001(2) -0.002(2)
C22 0.034(3) 0.024(3) 0.017(3) -0.001(2) -0.002(2) -0.006(2)
C23 0.041(3) 0.029(3) 0.019(3) -0.005(2) 0.006(2) -0.010(2)
C24 0.030(3) 0.022(3) 0.028(3) 0.002(2) 0.010(2) -0.003(2)
C25 0.020(2) 0.023(3) 0.025(3) 0.001(2) 0.003(2) -0.002(2)
C26 0.041(3) 0.024(3) 0.029(3) -0.003(2) 0.016(3) 0.001(2)
C27 0.066(5) 0.075(6) 0.043(4) 0.008(4) 0.030(4) 0.038(5)
C28 0.032(3) 0.039(4) 0.045(4) -0.002(3) 0.014(3) -0.003(3)
C29 0.057(4) 0.037(4) 0.098(7) -0.036(4) 0.028(5) -0.011(4)
C30 0.048(4) 0.038(3) 0.026(3) -0.004(3) -0.014(3) 0.000(3)
C31 0.023(2) 0.042(3) 0.018(3) 0.009(2) -0.005(2) 0.005(2)
C32 0.052(4) 0.066(5) 0.023(3) 0.006(3) -0.013(3) -0.015(4)
C33 0.021(2) 0.037(3) 0.024(3) 0.009(2) 0.001(2) 0.009(2)
C34 0.014(2) 0.025(3) 0.027(3) 0.001(2) 0.000(2) 0.0011(18)
C35 0.021(2) 0.028(3) 0.028(3) 0.000(2) 0.000(2) 0.0078(19)
C36 0.020(2) 0.025(3) 0.021(3) 0.003(2) 0.003(2) 0.003(2)
C37 0.034(3) 0.037(3) 0.042(4) 0.012(3) -0.003(3) 0.010(3)
C38 0.028(2) 0.023(3) 0.025(3) 0.000(2) 0.005(2) -0.003(2)
C39 0.043(4) 0.028(3) 0.050(4) 0.012(3) 0.005(3) 0.007(3)
C40 0.040(3) 0.024(3) 0.032(3) 0.003(3) 0.008(3) -0.001(2)
C41 0.0100(19) 0.040(3) 0.020(3) 0.007(2) -0.003(2) 0.003(2)
C42 0.016(2) 0.048(4) 0.018(3) -0.002(2) -0.003(2) 0.005(2)
C43 0.020(2) 0.051(4) 0.023(3) -0.003(3) 0.000(2) 0.000(2)
C44 0.021(2) 0.068(5) 0.018(3) 0.004(3) -0.005(2) -0.005(3)
C45 0.016(2) 0.069(5) 0.020(3) 0.012(3) 0.000(2) 0.004(3)
C46 0.016(2) 0.053(4) 0.023(3) 0.011(3) 0.005(2) 0.009(3)
C47 0.017(3) 0.081(5) 0.034(4) 0.007(4) -0.003(2) 0.007(3)
C48 0.023(3) 0.072(5) 0.058(5) 0.017(4) -0.002(3) 0.005(3)
C49 0.041(4) 0.118(8) 0.060(6) 0.003(5) -0.027(4) 0.018(5)
C50 0.019(3) 0.103(7) 0.123(8) 0.069(6) 0.015(4) 0.015(4)
C51 0.028(3) 0.052(4) 0.046(4) -0.013(3) -0.011(3) -0.004(3)
C52 0.019(2) 0.028(3) 0.022(3) -0.001(2) 0.002(2) 0.002(2)
C53 0.016(2) 0.028(2) 0.026(3) 0.001(2) 0.002(2) 0.000(2)
C54 0.021(2) 0.031(3) 0.026(3) 0.000(2) 0.008(2) -0.002(2)
C55 0.032(3) 0.026(3) 0.027(3) 0.007(2) 0.010(3) 0.003(2)
C56 0.024(2) 0.027(3) 0.023(3) 0.004(2) 0.005(2) 0.005(2)
C57 0.018(2) 0.028(3) 0.025(3) 0.001(2) 0.001(2) 0.004(2)
C58 0.032(3) 0.035(3) 0.020(3) 0.000(2) -0.001(2) 0.001(2)
C59 0.027(4) 0.074(7) 0.029(5) 0.005(5) -0.004(3) 0.002(4)
C60 0.103(9) 0.039(6) 0.021(5) -0.012(4) -0.017(6) 0.021(6)
C61 0.045(5) 0.056(6) 0.016(4) 0.010(4) -0.004(4) -0.010(4)
C62 0.046(4) 0.035(3) 0.034(4) -0.003(3) 0.014(3) -0.013(3)
C63 0.027(3) 0.030(3) 0.035(3) 0.012(3) 0.003(2) 0.003(2)
C64 0.042(4) 0.035(4) 0.068(5) -0.004(4) -0.004(4) -0.008(3)
N1 0.0176(18) 0.024(2) 0.014(2) -0.0020(18) -0.0011(16) 0.0063(15)
N2 0.0179(18) 0.021(2) 0.016(2) -0.0015(18) 0.0012(17) 0.0019(15)
N3 0.021(2) 0.036(3) 0.022(2) 0.002(2) -0.0004(18) 0.0038(19)
N4 0.0135(17) 0.024(2) 0.020(2) 0.0018(18) 0.0001(16) 0.0016(15)
O1 0.0218(17) 0.0207(18) 0.0173(18) 0.0010(14) -0.0001(14) 0.0030(14)
O2 0.0215(16) 0.0240(18) 0.025(2) -0.0016(15) -0.0030(16) 0.0013(16)
O3 0.0199(16) 0.033(2) 0.0155(19) 0.0034(15) -0.0028(14) 0.0028(15)
O4 0.0201(17) 0.038(2) 0.032(2) -0.0057(19) -0.0089(15) 0.0042(16)
O5 0.0202(16) 0.039(2) 0.021(2) -0.0001(18) 0.0004(14) -0.0071(17)
O6 0.0210(16) 0.0248(18) 0.022(2) 0.0070(16) 0.0006(15) 0.0016(14)
In1 0.01609(14) 0.02076(15) 0.01572(16) 0.00027(14) -0.00229(14) 0.00158(14)
In2 0.01458(14) 0.02640(17) 0.01961(17) 0.00073(14) -0.00261(15) 0.00204(14)
N5 0.091(6) 0.039(4) 0.103(7) -0.025(4) 0.030(5) -0.002(4)
C65 0.055(4) 0.050(4) 0.065(6) -0.034(4) 0.001(4) 0.006(4)
C66 0.052(4) 0.060(5) 0.065(6) -0.023(5) -0.014(4) 0.013(4)
N6 0.028(5) 0.042(6) 0.032(6) -0.014(5) 0.003(4) -0.019(4)
C67 0.094(14) 0.052(10) 0.068(12) -0.028(9) 0.023(10) 0.030(10)
C68 0.077(13) 0.16(2) 0.108(19) -0.045(17) 0.057(13) -0.024(15)
N7 0.055(13) 0.067(13) 0.052(14) -0.009(10) -0.019(11) 0.017(11)
C69 0.031(9) 0.044(10) 0.062(13) -0.021(9) -0.025(9) 0.000(8)
C70 0.032(11) 0.033(8) 0.034(16) -0.007(12) -0.001(10) -0.010(6)
N7B 0.039(13) 0.18(3) 0.040(15) -0.018(17) -0.010(11) 0.006(17)
C69B 0.059(15) 0.091(19) 0.025(11) 0.002(11) 0.001(10) -0.039(14)
C70B 0.054(13) 0.090(19) 0.047(15) -0.003(14) -0.007(12) 0.030(13)
N7C 0.054(11) 0.047(11) 0.013(8) 0.013(7) -0.007(8) -0.009(10)
C69C 0.030(8) 0.037(9) 0.008(7) -0.001(6) 0.009(6) -0.017(7)
C70C 0.032(11) 0.033(8) 0.034(16) -0.007(12) -0.001(10) -0.010(6)
N8 0.061(8) 0.118(13) 0.123(14) 0.033(10) 0.024(8) 0.047(8)
C71 0.062(10) 0.099(12) 0.109(15) -0.051(11) 0.020(10) 0.024(9)
C72 0.076(11) 0.061(10) 0.079(11) -0.047(9) 0.004(9) -0.003(8)
N8B 0.08(2) 0.43(7) 0.08(3) -0.13(4) 0.038(18) -0.11(4)
C71B 0.070(19) 0.08(2) 0.06(2) -0.003(16) 0.010(15) 0.001(17)
C72B 0.14(5) 0.13(5) 0.20(5) -0.03(5) 0.03(4) 0.03(4)
N9 0.071(17) 0.23(3) 0.29(4) 0.20(3) 0.08(2) 0.087(18)
C73 0.078(8) 0.144(19) 0.105(12) 0.033(18) 0.010(9) 0.073(11)
C74 0.033(7) 0.089(14) 0.058(11) 0.003(10) 0.016(7) 0.016(7)
N9B 0.091(19) 0.24(3) 0.085(16) 0.045(18) 0.022(14) 0.12(2)
C73B 0.078(8) 0.144(19) 0.105(12) 0.033(18) 0.010(9) 0.073(11)
C74B 0.15(2) 0.13(2) 0.056(14) 0.021(14) -0.025(15) 0.06(2)
C59B 0.13(3) 0.09(3) 0.024(15) 0.009(16) -0.036(19) -0.02(2)
C60B 0.055(17) 0.12(3) 0.023(14) -0.002(16) 0.007(12) -0.001(18)
C61B 0.045(16) 0.13(3) 0.036(15) -0.018(17) 0.005(12) -0.001(18)

loop_
_atom_type_symbol
_atom_type_description
_atom_type_scat_dispersion_real
_atom_type_scat_dispersion_imag
_atom_type_scat_source
C C 0.0033 0.0016 'International Tables Vol C Tables 4.2.6.8 and 6.1.1.4'
H H 0.0000 0.0000 'International Tables Vol C Tables 4.2.6.8 and 6.1.1.4'
N N 0.0061 0.0033 'International Tables Vol C Tables 4.2.6.8 and 6.1.1.4'
O O 0.0106 0.0060 'International Tables Vol C Tables 4.2.6.8 and 6.1.1.4'
In In -0.7276 1.3100 'International Tables Vol C Tables 4.2.6.8 and 6.1.1.4'

loop_
_geom_angle_atom_site_label_1
_geom_angle_atom_site_label_2
_geom_angle_atom_site_label_3
_geom_angle
N1 C1 C9 125.2(5)
N1 C1 H1 117.4
C9 C1 H1 117.4
N2 C2 C20 127.8(5)
N2 C2 H2 116.1
C20 C2 H2 116.1
N1 C3 C5 117.9(4)
N1 C3 C4 106.2(4)
C5 C3 C4 110.4(4)
N1 C3 H3 107.3
C5 C3 H3 107.3
C4 C3 H3 107.3
N2 C4 C3 108.9(4)
N2 C4 C6 114.3(4)
C3 C4 C6 109.7(4)
N2 C4 H4 107.9
C3 C4 H4 107.9
C6 C4 H4 107.9
C3 C5 C7 108.3(5)
C3 C5 H5A 110.0
C7 C5 H5A 110.0
C3 C5 H5B 110.0
C7 C5 H5B 110.0
H5A C5 H5B 108.4
C8 C6 C4 109.9(5)
C8 C6 H6A 109.7
C4 C6 H6A 109.7
C8 C6 H6B 109.7
C4 C6 H6B 109.7
H6A C6 H6B 108.2
C8 C7 C5 111.8(5)
C8 C7 H7A 109.2
C5 C7 H7A 109.2
C8 C7 H7B 109.2
C5 C7 H7B 109.2
H7A C7 H7B 107.9
C7 C8 C6 112.0(5)
C7 C8 H8A 109.2
C6 C8 H8A 109.2
C7 C8 H8B 109.2
C6 C8 H8B 109.2
H8A C8 H8B 107.9
C10 C9 C14 119.9(5)
C10 C9 C1 123.0(4)
C14 C9 C1 117.0(4)
O1 C10 C9 125.8(5)
O1 C10 C11 117.0(4)
C9 C10 C11 117.1(4)
C12 C11 C10 119.9(5)
C12 C11 C19 122.1(5)
C10 C11 C19 117.9(4)
C11 C12 C13 123.6(5)
C11 C12 H12 118.2
C13 C12 H12 118.2
C14 C13 C12 116.2(5)
C14 C13 C15 123.6(5)
C12 C13 C15 120.2(5)
C13 C14 C9 123.2(5)
C13 C14 H14 118.4
C9 C14 H14 118.4
C17 C15 C13 109.5(5)
C17 C15 C18 109.0(6)
C13 C15 C18 110.3(5)
C17 C15 C16 108.8(5)
C13 C15 C16 111.9(5)
C18 C15 C16 107.3(5)
C15 C16 H16A 109.5
C15 C16 H16B 109.5
H16A C16 H16B 109.5
C15 C16 H16C 109.5
H16A C16 H16C 109.5
H16B C16 H16C 109.5
C15 C17 H17A 109.5
C15 C17 H17B 109.5
H17A C17 H17B 109.5
C15 C17 H17C 109.5
H17A C17 H17C 109.5
H17B C17 H17C 109.5
C15 C18 H18A 109.5
C15 C18 H18B 109.5
H18A C18 H18B 109.5
C15 C18 H18C 109.5
H18A C18 H18C 109.5
H18B C18 H18C 109.5
C11 C19 H19A 109.5
C11 C19 H19B 109.5
H19A C19 H19B 109.5
C11 C19 H19C 109.5
H19A C19 H19C 109.5
H19B C19 H19C 109.5
C25 C20 C2 116.3(5)
C25 C20 C21 119.4(5)
C2 C20 C21 124.3(5)
O2 C21 C22 118.6(5)
O2 C21 C20 124.1(5)
C22 C21 C20 117.3(5)
C23 C22 C21 120.1(5)
C23 C22 C30 121.7(5)
C21 C22 C30 118.2(5)
C22 C23 C24 123.4(5)
C22 C23 H23 118.3
C24 C23 H23 118.3
C25 C24 C23 116.6(5)
C25 C24 C26 120.8(5)
C23 C24 C26 122.2(5)
C24 C25 C20 123.2(5)
C24 C25 H25 118.4
C20 C25 H25 118.4
C27 C26 C28 108.0(6)
C27 C26 C29 108.0(6)
C28 C26 C29 108.5(5)
C27 C26 C24 112.5(5)
C28 C26 C24 107.7(5)
C29 C26 C24 111.9(5)
C26 C27 H27A 109.5
C26 C27 H27B 109.5
H27A C27 H27B 109.5
C26 C27 H27C 109.5
H27A C27 H27C 109.5
H27B C27 H27C 109.5
C26 C28 H28A 109.5
C26 C28 H28B 109.5
H28A C28 H28B 109.5
C26 C28 H28C 109.5
H28A C28 H28C 109.5
H28B C28 H28C 109.5
C26 C29 H29A 109.5
C26 C29 H29B 109.5
H29A C29 H29B 109.5
C26 C29 H29C 109.5
H29A C29 H29C 109.5
H29B C29 H29C 109.5
C22 C30 H30A 109.5
C22 C30 H30B 109.5
H30A C30 H30B 109.5
C22 C30 H30C 109.5
H30A C30 H30C 109.5
H30B C30 H30C 109.5
O3 C31 C32 112.1(5)
O3 C31 H31A 109.2
C32 C31 H31A 109.2
O3 C31 H31B 109.2
C32 C31 H31B 109.2
H31A C31 H31B 107.9
C31 C32 H32A 109.5
C31 C32 H32B 109.5
H32A C32 H32B 109.5
C31 C32 H32C 109.5
H32A C32 H32C 109.5
H32B C32 H32C 109.5
N3 C33 C41 127.6(5)
N3 C33 H33 116.2
C41 C33 H33 116.2
N4 C34 C52 125.4(5)
N4 C34 H34 117.3
C52 C34 H34 117.3
N3 C35 C36 108.2(4)
N3 C35 C37 114.3(5)
C36 C35 C37 108.8(4)
N3 C35 H35 108.5
C36 C35 H35 108.5
C37 C35 H35 108.5
N4 C36 C38 117.9(5)
N4 C36 C35 105.4(4)
C38 C36 C35 110.6(4)
N4 C36 H36 107.5
C38 C36 H36 107.5
C35 C36 H36 107.5
C39 C37 C35 110.3(5)
C39 C37 H37A 109.6
C35 C37 H37A 109.6
C39 C37 H37B 109.6
C35 C37 H37B 109.6
H37A C37 H37B 108.1
C36 C38 C40 109.0(5)
C36 C38 H38A 109.9
C40 C38 H38A 109.9
C36 C38 H38B 109.9
C40 C38 H38B 109.9
H38A C38 H38B 108.3
C40 C39 C37 111.6(5)
C40 C39 H39A 109.3
C37 C39 H39A 109.3
C40 C39 H39B 109.3
C37 C39 H39B 109.3
H39A C39 H39B 108.0
C39 C40 C38 111.8(5)
C39 C40 H40A 109.3
C38 C40 H40A 109.3
C39 C40 H40B 109.3
C38 C40 H40B 109.3
H40A C40 H40B 107.9
C42 C41 C46 119.9(5)
C42 C41 C33 125.0(4)
C46 C41 C33 115.1(5)
O4 C42 C43 117.0(5)
O4 C42 C41 125.3(5)
C43 C42 C41 117.7(5)
C44 C43 C42 120.1(6)
C44 C43 C51 121.7(6)
C42 C43 C51 118.1(5)
C45 C44 C43 123.0(6)
C45 C44 H44 118.5
C43 C44 H44 118.5
C46 C45 C44 116.9(5)
C46 C45 C47 122.6(6)
C44 C45 C47 120.4(6)
C45 C46 C41 122.3(6)
C45 C46 H46 118.8
C41 C46 H46 118.8
C50 C47 C49 114.4(8)
C50 C47 C45 109.0(6)
C49 C47 C45 108.5(6)
C50 C47 C48 107.3(6)
C49 C47 C48 105.1(7)
C45 C47 C48 112.5(6)
C47 C48 H48A 109.5
C47 C48 H48B 109.5
H48A C48 H48B 109.5
C47 C48 H48C 109.5
H48A C48 H48C 109.5
H48B C48 H48C 109.5
C47 C49 H49A 109.5
C47 C49 H49B 109.5
H49A C49 H49B 109.5
C47 C49 H49C 109.5
H49A C49 H49C 109.5
H49B C49 H49C 109.5
C47 C50 H50A 109.5
C47 C50 H50B 109.5
H50A C50 H50B 109.5
C47 C50 H50C 109.5
H50A C50 H50C 109.5
H50B C50 H50C 109.5
C43 C51 H51A 109.5
C43 C51 H51B 109.5
H51A C51 H51B 109.5
C43 C51 H51C 109.5
H51A C51 H51C 109.5
H51B C51 H51C 109.5
C57 C52 C53 119.9(5)
C57 C52 C34 117.1(5)
C53 C52 C34 122.7(5)
O5 C53 C52 125.2(5)
O5 C53 C54 118.4(5)
C52 C53 C54 116.4(5)
C55 C54 C53 120.5(5)
C55 C54 C62 121.2(5)
C53 C54 C62 118.3(5)
C54 C55 C56 123.6(5)
C54 C55 H55 118.2
C56 C55 H55 118.2
C57 C56 C55 116.0(5)
C57 C56 C58 121.8(5)
C55 C56 C58 122.2(5)
C56 C57 C52 123.5(5)
C56 C57 H57 118.3
C52 C57 H57 118.3
C59B C58 C61B 110.5(9)
C60 C58 C56 110.9(5)
C59B C58 C56 111.2(11)
C61B C58 C56 106.6(11)
C60 C58 C59 110.0(6)
C56 C58 C59 108.0(5)
C59B C58 C60B 109.3(8)
C61B C58 C60B 108.5(8)
C56 C58 C60B 110.7(11)
C60 C58 C61 109.3(5)
C56 C58 C61 111.5(5)
C59 C58 C61 107.0(5)
C58 C59 H59A 109.5
C58 C59 H59B 109.5
H59A C59 H59B 109.5
C58 C59 H59C 109.5
H59A C59 H59C 109.5
H59B C59 H59C 109.5
C58 C60 H60A 109.5
C58 C60 H60B 109.5
H60A C60 H60B 109.5
C58 C60 H60C 109.5
H60A C60 H60C 109.5
H60B C60 H60C 109.5
C58 C61 H61A 109.5
C58 C61 H61B 109.5
H61A C61 H61B 109.5
C58 C61 H61C 109.5
H61A C61 H61C 109.5
H61B C61 H61C 109.5
C54 C62 H62A 109.5
C54 C62 H62B 109.5
H62A C62 H62B 109.5
C54 C62 H62C 109.5
H62A C62 H62C 109.5
H62B C62 H62C 109.5
O6 C63 C64 112.8(5)
O6 C63 H63A 109.0
C64 C63 H63A 109.0
O6 C63 H63B 109.0
C64 C63 H63B 109.0
H63A C63 H63B 107.8
C63 C64 H64A 109.5
C63 C64 H64B 109.5
H64A C64 H64B 109.5
C63 C64 H64C 109.5
H64A C64 H64C 109.5
H64B C64 H64C 109.5
C1 N1 C3 124.8(4)
C1 N1 In1 125.3(4)
C3 N1 In1 109.0(3)
C2 N2 C4 117.6(4)
C2 N2 In1 121.6(4)
C4 N2 In1 116.2(3)
C33 N3 C35 118.8(5)
C33 N3 In2 123.7(4)
C35 N3 In2 116.0(3)
C34 N4 C36 123.0(5)
C34 N4 In2 127.7(4)
C36 N4 In2 108.3(3)
C10 O1 In1 123.7(3)
C21 O2 In1 126.8(3)
C31 O3 In1 124.7(3)
C31 O3 In2 124.5(3)
In1 O3 In2 105.16(15)
C42 O4 In2 130.8(4)
C53 O5 In2 126.9(3)
C63 O6 In1 124.5(3)
C63 O6 In2 124.8(3)
In1 O6 In2 105.96(15)
O2 In1 O1 93.90(14)
O2 In1 O6 96.21(14)
O1 In1 O6 163.33(13)
O2 In1 O3 115.08(14)
O1 In1 O3 89.75(13)
O6 In1 O3 73.97(13)
O2 In1 N1 152.06(14)
O1 In1 N1 83.31(15)
O6 In1 N1 93.74(15)
O3 In1 N1 92.76(14)
O2 In1 N2 82.91(15)
O1 In1 N2 103.98(14)
O6 In1 N2 90.41(14)
O3 In1 N2 156.89(14)
N1 In1 N2 70.95(14)
O4 In2 O5 93.55(15)
O4 In2 O6 107.40(14)
O5 In2 O6 88.94(14)
O4 In2 O3 97.39(15)
O5 In2 O3 161.59(13)
O6 In2 O3 73.69(13)
O4 In2 N4 154.50(14)
O5 In2 N4 82.56(15)
O6 In2 N4 97.75(14)
O3 In2 N4 93.57(15)
O4 In2 N3 85.15(16)
O5 In2 N3 106.91(16)
O6 In2 N3 159.40(15)
O3 In2 N3 88.80(15)
N4 In2 N3 72.09(16)
N5 C65 C66 179.3(8)
C65 C66 H66A 109.5
C65 C66 H66B 109.5
H66A C66 H66B 109.5
C65 C66 H66C 109.5
H66A C66 H66C 109.5
H66B C66 H66C 109.5
N6 C67 C68 175.1(18)
C67 C68 H68A 109.5
C67 C68 H68B 109.5
H68A C68 H68B 109.5
C67 C68 H68C 109.5
H68A C68 H68C 109.5
H68B C68 H68C 109.5
N7 C69 C70 174(2)
C69 C70 H70A 109.5
C69 C70 H70B 109.5
H70A C70 H70B 109.5
C69 C70 H70C 109.5
H70A C70 H70C 109.5
H70B C70 H70C 109.5
N7B C69B C70B 174(3)
C69B C70B H70D 109.5
C69B C70B H70E 109.5
H70D C70B H70E 109.5
C69B C70B H70F 109.5
H70D C70B H70F 109.5
H70E C70B H70F 109.5
N7C C69C C70C 171(3)
C69C C70C H70G 109.5
C69C C70C H70H 109.5
H70G C70C H70H 109.5
C69C C70C H70I 109.5
H70G C70C H70I 109.5
H70H C70C H70I 109.5
N8 C71 C72 171(2)
C71 C72 H72A 109.5
C71 C72 H72B 109.5
H72A C72 H72B 109.5
C71 C72 H72C 109.5
H72A C72 H72C 109.5
H72B C72 H72C 109.5
N8B C71B C72B 168(5)
C71B C72B H72D 105(5)
C71B C72B H72E 121(7)
H72D C72B H72E 111(7)
C71B C72B H72F 108(5)
H72D C72B H72F 98(7)
H72E C72B H72F 111(7)
N9 C73 C74 176(8)
C73 C74 H74A 109.5
C73 C74 H74B 109.5
H74A C74 H74B 109.5
C73 C74 H74C 109.5
H74A C74 H74C 109.5
H74B C74 H74C 109.5
N9B C73B C74B 166(8)
C73B C74B H74D 109.5
C73B C74B H74E 109.5
H74D C74B H74E 109.5
C73B C74B H74F 109.5
H74D C74B H74F 109.5
H74E C74B H74F 109.5
C58 C59B H59D 109.5
C58 C59B H59E 109.5
H59D C59B H59E 109.5
C58 C59B H59F 109.5
H59D C59B H59F 109.5
H59E C59B H59F 109.5
C58 C60B H60D 109.5
C58 C60B H60E 109.5
H60D C60B H60E 109.5
C58 C60B H60F 109.5
H60D C60B H60F 109.5
H60E C60B H60F 109.5
C58 C61B H61D 109.5
C58 C61B H61E 109.5
H61D C61B H61E 109.5
C58 C61B H61F 109.5
H61D C61B H61F 109.5
H61E C61B H61F 109.5

loop_
_geom_bond_atom_site_label_1
_geom_bond_atom_site_label_2
_geom_bond_distance
C1 N1 1.280(6)
C1 C9 1.453(7)
C1 H1 0.9500
C2 N2 1.287(6)
C2 C20 1.426(7)
C2 H2 0.9500
C3 N1 1.461(6)
C3 C5 1.525(7)
C3 C4 1.533(7)
C3 H3 1.0000
C4 N2 1.472(6)
C4 C6 1.538(8)
C4 H4 1.0000
C5 C7 1.553(8)
C5 H5A 0.9900
C5 H5B 0.9900
C6 C8 1.517(8)
C6 H6A 0.9900
C6 H6B 0.9900
C7 C8 1.512(8)
C7 H7A 0.9900
C7 H7B 0.9900
C8 H8A 0.9900
C8 H8B 0.9900
C9 C10 1.419(7)
C9 C14 1.424(7)
C10 O1 1.321(6)
C10 C11 1.432(7)
C11 C12 1.390(7)
C11 C19 1.511(7)
C12 C13 1.405(7)
C12 H12 0.9500
C13 C14 1.372(7)
C13 C15 1.533(7)
C14 H14 0.9500
C15 C17 1.531(9)
C15 C18 1.536(9)
C15 C16 1.541(8)
C16 H16A 0.9800
C16 H16B 0.9800
C16 H16C 0.9800
C17 H17A 0.9800
C17 H17B 0.9800
C17 H17C 0.9800
C18 H18A 0.9800
C18 H18B 0.9800
C18 H18C 0.9800
C19 H19A 0.9800
C19 H19B 0.9800
C19 H19C 0.9800
C20 C25 1.409(7)
C20 C21 1.444(7)
C21 O2 1.316(6)
C21 C22 1.417(7)
C22 C23 1.397(8)
C22 C30 1.507(8)
C23 C24 1.398(8)
C23 H23 0.9500
C24 C25 1.382(8)
C24 C26 1.542(8)
C25 H25 0.9500
C26 C27 1.518(10)
C26 C28 1.532(8)
C26 C29 1.542(9)
C27 H27A 0.9800
C27 H27B 0.9800
C27 H27C 0.9800
C28 H28A 0.9800
C28 H28B 0.9800
C28 H28C 0.9800
C29 H29A 0.9800
C29 H29B 0.9800
C29 H29C 0.9800
C30 H30A 0.9800
C30 H30B 0.9800
C30 H30C 0.9800
C31 O3 1.432(6)
C31 C32 1.508(9)
C31 H31A 0.9900
C31 H31B 0.9900
C32 H32A 0.9800
C32 H32B 0.9800
C32 H32C 0.9800
C33 N3 1.294(7)
C33 C41 1.436(8)
C33 H33 0.9500
C34 N4 1.277(7)
C34 C52 1.458(8)
C34 H34 0.9500
C35 N3 1.483(7)
C35 C36 1.548(7)
C35 C37 1.549(8)
C35 H35 1.0000
C36 N4 1.471(7)
C36 C38 1.531(8)
C36 H36 1.0000
C37 C39 1.521(9)
C37 H37A 0.9900
C37 H37B 0.9900
C38 C40 1.537(8)
C38 H38A 0.9900
C38 H38B 0.9900
C39 C40 1.516(8)
C39 H39A 0.9900
C39 H39B 0.9900
C40 H40A 0.9900
C40 H40B 0.9900
C41 C42 1.418(8)
C41 C46 1.428(7)
C42 O4 1.326(6)
C42 C43 1.415(8)
C43 C44 1.406(8)
C43 C51 1.511(9)
C44 C45 1.394(10)
C44 H44 0.9500
C45 C46 1.386(9)
C45 C47 1.532(8)
C46 H46 0.9500
C47 C50 1.484(10)
C47 C49 1.516(11)
C47 C48 1.554(11)
C48 H48A 0.9800
C48 H48B 0.9800
C48 H48C 0.9800
C49 H49A 0.9800
C49 H49B 0.9800
C49 H49C 0.9800
C50 H50A 0.9800
C50 H50B 0.9800
C50 H50C 0.9800
C51 H51A 0.9800
C51 H51B 0.9800
C51 H51C 0.9800
C52 C57 1.409(8)
C52 C53 1.438(7)
C53 O5 1.315(6)
C53 C54 1.440(7)
C54 C55 1.374(8)
C54 C62 1.513(8)
C55 C56 1.414(8)
C55 H55 0.9500
C56 C57 1.381(8)
C56 C58 1.535(8)
C57 H57 0.9500
C58 C60 1.519(8)
C58 C59B 1.523(10)
C58 C61B 1.529(10)
C58 C59 1.536(7)
C58 C60B 1.544(10)
C58 C61 1.551(8)
C59 H59A 0.9800
C59 H59B 0.9800
C59 H59C 0.9800
C60 H60A 0.9800
C60 H60B 0.9800
C60 H60C 0.9800
C61 H61A 0.9800
C61 H61B 0.9800
C61 H61C 0.9800
C62 H62A 0.9800
C62 H62B 0.9800
C62 H62C 0.9800
C63 O6 1.423(7)
C63 C64 1.508(9)
C63 H63A 0.9900
C63 H63B 0.9900
C64 H64A 0.9800
C64 H64B 0.9800
C64 H64C 0.9800
N1 In1 2.250(4)
N2 In1 2.290(4)
N3 In2 2.267(5)
N4 In2 2.238(4)
O1 In1 2.105(3)
O2 In1 2.093(4)
O3 In1 2.147(3)
O3 In2 2.159(4)
O4 In2 2.076(4)
O5 In2 2.118(4)
O6 In1 2.141(4)
O6 In2 2.143(3)
N5 C65 1.178(10)
C65 C66 1.530(11)
C66 H66A 0.9800
C66 H66B 0.9800
C66 H66C 0.9800
N6 C67 1.082(15)
C67 C68 1.598(18)
C68 H68A 0.9800
C68 H68B 0.9800
C68 H68C 0.9800
N7 C69 1.150(17)
C69 C70 1.55(2)
C70 H70A 0.9800
C70 H70B 0.9800
C70 H70C 0.9800
N7B C69B 1.158(19)
C69B C70B 1.529(19)
C70B H70D 0.9800
C70B H70E 0.9800
C70B H70F 0.9800
N7C C69C 1.165(17)
C69C C70C 1.52(2)
C70C H70G 0.9800
C70C H70H 0.9800
C70C H70I 0.9800
N8 C71 1.176(15)
C71 C72 1.564(18)
C72 H72A 0.9800
C72 H72B 0.9800
C72 H72C 0.9800
N8B C71B 1.18(2)
C71B C72B 1.54(2)
C72B H72D 1.04(9)
C72B H72E 0.85(8)
C72B H72F 1.04(8)
N9 C73 1.144(19)
C73 C74 1.53(2)
C74 H74A 0.9800
C74 H74B 0.9800
C74 H74C 0.9800
N9B C73B 1.17(2)
C73B C74B 1.57(2)
C74B H74D 0.9800
C74B H74E 0.9800
C74B H74F 0.9800
C59B H59D 0.9800
C59B H59E 0.9800
C59B H59F 0.9800
C60B H60D 0.9800
C60B H60E 0.9800
C60B H60F 0.9800
C61B H61D 0.9800
C61B H61E 0.9800
C61B H61F 0.9800

loop_
_geom_torsion_atom_site_label_1
_geom_torsion_atom_site_label_2
_geom_torsion_atom_site_label_3
_geom_torsion_atom_site_label_4
_geom_torsion
N1 C3 C4 N2 -43.9(5)
C5 C3 C4 N2 -172.9(4)
N1 C3 C4 C6 -169.7(4)
C5 C3 C4 C6 61.3(6)
N1 C3 C5 C7 178.4(4)
C4 C3 C5 C7 -59.3(6)
N2 C4 C6 C8 179.3(4)
C3 C4 C6 C8 -58.0(6)
C3 C5 C7 C8 56.3(6)
C5 C7 C8 C6 -55.5(7)
C4 C6 C8 C7 55.6(7)
N1 C1 C9 C10 -21.3(8)
N1 C1 C9 C14 163.6(5)
C14 C9 C10 O1 176.8(4)
C1 C9 C10 O1 1.8(8)
C14 C9 C10 C11 0.6(7)
C1 C9 C10 C11 -174.4(5)
O1 C10 C11 C12 179.8(4)
C9 C10 C11 C12 -3.7(7)
O1 C10 C11 C19 0.6(7)
C9 C10 C11 C19 177.1(5)
C10 C11 C12 C13 3.4(8)
C19 C11 C12 C13 -177.4(5)
C11 C12 C13 C14 0.2(8)
C11 C12 C13 C15 -178.6(5)
C12 C13 C14 C9 -3.5(7)
C15 C13 C14 C9 175.2(5)
C10 C9 C14 C13 3.1(8)
C1 C9 C14 C13 178.4(5)
C14 C13 C15 C17 -110.1(6)
C12 C13 C15 C17 68.5(7)
C14 C13 C15 C18 129.9(6)
C12 C13 C15 C18 -51.4(7)
C14 C13 C15 C16 10.5(7)
C12 C13 C15 C16 -170.8(5)
N2 C2 C20 C25 176.7(5)
N2 C2 C20 C21 -0.7(9)
C25 C20 C21 O2 179.1(5)
C2 C20 C21 O2 -3.6(8)
C25 C20 C21 C22 0.0(7)
C2 C20 C21 C22 177.4(5)
O2 C21 C22 C23 -178.3(5)
C20 C21 C22 C23 0.8(8)
O2 C21 C22 C30 0.6(7)
C20 C21 C22 C30 179.7(5)
C21 C22 C23 C24 -1.0(8)
C30 C22 C23 C24 -179.9(5)
C22 C23 C24 C25 0.4(8)
C22 C23 C24 C26 -172.4(5)
C23 C24 C25 C20 0.5(8)
C26 C24 C25 C20 173.4(5)
C2 C20 C25 C24 -178.3(5)
C21 C20 C25 C24 -0.7(8)
C25 C24 C26 C27 38.8(8)
C23 C24 C26 C27 -148.8(6)
C25 C24 C26 C28 -80.1(7)
C23 C24 C26 C28 92.3(7)
C25 C24 C26 C29 160.7(6)
C23 C24 C26 C29 -26.9(8)
N3 C35 C36 N4 -46.6(6)
C37 C35 C36 N4 -171.4(5)
N3 C35 C36 C38 -175.1(4)
C37 C35 C36 C38 60.1(6)
N3 C35 C37 C39 -178.9(5)
C36 C35 C37 C39 -57.9(6)
N4 C36 C38 C40 179.5(4)
C35 C36 C38 C40 -59.1(6)
C35 C37 C39 C40 56.4(7)
C37 C39 C40 C38 -56.1(7)
C36 C38 C40 C39 56.7(6)
N3 C33 C41 C42 2.4(10)
N3 C33 C41 C46 -176.8(6)
C46 C41 C42 O4 -176.7(5)
C33 C41 C42 O4 4.1(9)
C46 C41 C42 C43 2.6(8)
C33 C41 C42 C43 -176.6(5)
O4 C42 C43 C44 177.5(5)
C41 C42 C43 C44 -1.8(8)
O4 C42 C43 C51 -1.1(8)
C41 C42 C43 C51 179.5(6)
C42 C43 C44 C45 0.4(9)
C51 C43 C44 C45 179.0(6)
C43 C44 C45 C46 0.3(9)
C43 C44 C45 C47 -178.2(6)
C44 C45 C46 C41 0.5(8)
C47 C45 C46 C41 178.9(5)
C42 C41 C46 C45 -2.0(8)
C33 C41 C46 C45 177.3(5)
C46 C45 C47 C50 -116.0(8)
C44 C45 C47 C50 62.4(9)
C46 C45 C47 C49 118.8(8)
C44 C45 C47 C49 -62.8(9)
C46 C45 C47 C48 3.0(9)
C44 C45 C47 C48 -178.7(6)
N4 C34 C52 C57 170.6(5)
N4 C34 C52 C53 -16.2(8)
C57 C52 C53 O5 172.8(5)
C34 C52 C53 O5 -0.3(8)
C57 C52 C53 C54 -4.1(7)
C34 C52 C53 C54 -177.2(5)
O5 C53 C54 C55 -173.6(5)
C52 C53 C54 C55 3.6(7)
O5 C53 C54 C62 5.0(7)
C52 C53 C54 C62 -177.9(5)
C53 C54 C55 C56 -0.8(8)
C62 C54 C55 C56 -179.3(5)
C54 C55 C56 C57 -1.5(8)
C54 C55 C56 C58 177.9(5)
C55 C56 C57 C52 0.9(8)
C58 C56 C57 C52 -178.5(5)
C53 C52 C57 C56 2.0(8)
C34 C52 C57 C56 175.5(5)
C57 C56 C58 C60 44.9(7)
C55 C56 C58 C60 -134.4(6)
C57 C56 C58 C59B -137.9(12)
C55 C56 C58 C59B 42.8(13)
C57 C56 C58 C61B 101.6(12)
C55 C56 C58 C61B -77.7(12)
C57 C56 C58 C59 -75.7(7)
C55 C56 C58 C59 104.9(6)
C57 C56 C58 C60B -16.1(12)
C55 C56 C58 C60B 164.5(11)
C57 C56 C58 C61 166.9(5)
C55 C56 C58 C61 -12.4(7)
C9 C1 N1 C3 169.7(5)
C9 C1 N1 In1 1.9(7)
C5 C3 N1 C1 14.5(7)
C4 C3 N1 C1 -110.0(5)
C5 C3 N1 In1 -176.0(3)
C4 C3 N1 In1 59.5(4)
C20 C2 N2 C4 -174.8(5)
C20 C2 N2 In1 -19.7(7)
C3 C4 N2 C2 166.2(4)
C6 C4 N2 C2 -70.7(6)
C3 C4 N2 In1 9.8(5)
C6 C4 N2 In1 132.8(4)
C41 C33 N3 C35 179.3(5)
C41 C33 N3 In2 -15.3(8)
C36 C35 N3 C33 179.7(5)
C37 C35 N3 C33 -59.0(7)
C36 C35 N3 In2 13.1(6)
C37 C35 N3 In2 134.5(4)
C52 C34 N4 C36 168.0(4)
C52 C34 N4 In2 0.7(7)
C38 C36 N4 C34 14.8(7)
C35 C36 N4 C34 -109.2(5)
C38 C36 N4 In2 -175.8(4)
C35 C36 N4 In2 60.2(4)
C9 C10 O1 In1 35.0(6)
C11 C10 O1 In1 -148.8(3)
C22 C21 O2 In1 -149.2(4)
C20 C21 O2 In1 31.7(7)
C32 C31 O3 In1 54.7(6)
C32 C31 O3 In2 -94.8(5)
C43 C42 O4 In2 -174.1(4)
C41 C42 O4 In2 5.2(8)
C52 C53 O5 In2 31.2(7)
C54 C53 O5 In2 -151.9(4)
C64 C63 O6 In1 -93.8(5)
C64 C63 O6 In2 58.4(7)
